data_2013793
loop_
_publ_author_name
'Loiseau, Thierry'
'Ferey, Gerard'

_publ_section_title
;
 A novel gallium arsenate organically templated by
 propane-1,3-diyldiammonium with a ULM-3-type open framework:
 [Ga~3~(AsO~4~)~3~(OH)F](C~3~H~12~N~2~)&#x00B7;H~2~O
;
_journal_issue 3
_journal_name_full 'Acta Crystallographica Section C'
_journal_page_first i30
_journal_page_last i32
_journal_paper_doi 10.1107/S010827010400071X
_journal_volume 60
_journal_year 2004
_chemical_formula_iupac 'Ga3 (As O4)3 (O H) F, C3 H12 N2, H2 O'
_chemical_formula_moiety 'H1 As3 F Ga3 O12, C3 H12 N2, H2 O'
_chemical_formula_sum 'C3 H15 As3 F Ga3 N2 O14'
_chemical_formula_weight 756.09
_chemical_name_systematic
;
tris(arsenato)fluorohydroxotrigallium 1,3-diaminopropane monohydrate
;
_space_group_IT_number 61
_symmetry_cell_setting orthorhombic
_symmetry_space_group_name_Hall '-P 2ac 2ab'
_symmetry_space_group_name_H-M 'P b c a'
_atom_sites_solution_hydrogens geom
_atom_sites_solution_primary direct
_atom_sites_solution_secondary difmap
_audit_creation_method SHELXL-97
_cell_angle_alpha 90.00
_cell_angle_beta 90.00
_cell_angle_gamma 90.00
_cell_formula_units_Z 8
_cell_length_a 16.15220(10)
_cell_length_b 10.49280(10)
_cell_length_c 18.9161(3)
_cell_measurement_reflns_used 15102
_cell_measurement_temperature 293(2)
_cell_measurement_theta_max 28.49
_cell_measurement_theta_min 2.15
_cell_volume 3205.93(6)
_computing_cell_refinement SMART
_computing_data_collection 'SMART (Bruker, 1997)'
_computing_data_reduction 'SHELXTL (Sheldrick, 1997b)'
_computing_molecular_graphics 'Diamond (Brandenburg, 1996)'
_computing_publication_material SHELXTL
_computing_structure_refinement 'SHELXL97 (Sheldrick, 1997a)'
_computing_structure_solution 'SHELXS97 (Sheldrick, 1990)'
_diffrn_ambient_temperature 293(2)
_diffrn_measured_fraction_theta_full 0.993
_diffrn_measured_fraction_theta_max 0.993
_diffrn_measurement_device_type 'Bruket SMART CCD area-detector'
_diffrn_measurement_method '\f and \w scans'
_diffrn_radiation_monochromator graphite
_diffrn_radiation_source 'fine-focus sealed tube'
_diffrn_radiation_type MoK\a
_diffrn_radiation_wavelength 0.71073
_diffrn_reflns_av_R_equivalents 0.0703
_diffrn_reflns_av_sigmaI/netI 0.0517
_diffrn_reflns_limit_h_max 21
_diffrn_reflns_limit_h_min -14
_diffrn_reflns_limit_k_max 14
_diffrn_reflns_limit_k_min -14
_diffrn_reflns_limit_l_max 22
_diffrn_reflns_limit_l_min -25
_diffrn_reflns_number 20592
_diffrn_reflns_theta_full 28.49
_diffrn_reflns_theta_max 28.49
_diffrn_reflns_theta_min 2.15
_diffrn_standards_decay_% 0
_diffrn_standards_interval_count 0
_diffrn_standards_interval_time 0
_diffrn_standards_number 0
_exptl_absorpt_coefficient_mu 11.242
_exptl_absorpt_correction_T_max 0.260
_exptl_absorpt_correction_T_min 0.035
_exptl_absorpt_correction_type multi-scan
_exptl_absorpt_process_details '(SADABS; Sheldrick, 1996)'
_exptl_crystal_colour colourless
_exptl_crystal_density_diffrn 3.133
_exptl_crystal_density_meas ?
_exptl_crystal_density_method 'not measured'
_exptl_crystal_description parallelepiped
_exptl_crystal_F_000 2880
_exptl_crystal_size_max 0.70
_exptl_crystal_size_mid 0.22
_exptl_crystal_size_min 0.12
_refine_diff_density_max 1.631
_refine_diff_density_min -2.317
_refine_ls_extinction_coef 0.00183(10)
_refine_ls_extinction_expression Fc^*^=kFc[1+0.001xFc^2^\l^3^/sin(2\q)]^-1/4^
_refine_ls_extinction_method SHELXL97
_refine_ls_goodness_of_fit_ref 1.019
_refine_ls_hydrogen_treatment mixed
_refine_ls_matrix_type full
_refine_ls_number_parameters 239
_refine_ls_number_reflns 4029
_refine_ls_number_restraints 0
_refine_ls_restrained_S_all 1.019
_refine_ls_R_factor_all 0.0454
_refine_ls_R_factor_gt 0.0354
_refine_ls_shift/su_max 0.001
_refine_ls_shift/su_mean 0.000
_refine_ls_structure_factor_coef Fsqd
_refine_ls_weighting_details 'calc w = 1/[\s^2^(Fo^2^)+(0.0482P)^2^] where P = (Fo^2^+2Fc^2^)/3'
_refine_ls_weighting_scheme calc
_refine_ls_wR_factor_gt 0.0850
_refine_ls_wR_factor_ref 0.0870
_reflns_number_gt 3267
_reflns_number_total 4029
_reflns_threshold_expression I>2\s(I)
_cod_data_source_file gd1296.cif
_cod_data_source_block I
_cod_depositor_comments
;
The following automatic conversions were performed:
'_symmetry_cell_setting' value 'Orthorhombic' changed to 'orthorhombic'
according to '/home/saulius/struct/CIF-dictionaries/cif_core.dic'
dictionary named 'cif_core.dic' version 2.4.1 from 2010-06-29.

Automatic conversion script
Id: cif_fix_enum 1527 2010-12-29 10:47:43Z saulius 

The following automatic conversions were performed:

'_symmetry_cell_setting' value 'Orthorhombic' changed to
'orthorhombic' according to
/home/saulius/struct/CIF-dictionaries/cif_core.dic dictionary named
'cif_core.dic' version 2.4.1 from 2010-06-29.

Automatic conversion script
Id: cif_fix_values 1715 2011-07-08 13:25:40Z adriana 

The following automatic conversions were performed:

'_exptl_crystal_density_meas' value 'not measured' was changed to '?'
- the value is perceived as not measured.

Automatic conversion script
Id: cif_fix_values 3008 2015-01-20 13:52:24Z robertas 
;
_cod_database_code 2013793
_cod_database_fobs_code 2013793

loop_
_symmetry_equiv_pos_as_xyz
'x, y, z'
'-x+1/2, -y, z+1/2'
'-x, y+1/2, -z+1/2'
'x+1/2, -y+1/2, -z'
'-x, -y, -z'
'x-1/2, y, -z-1/2'
'x, -y-1/2, z-1/2'
'-x-1/2, y-1/2, z'

loop_
_atom_site_label
_atom_site_fract_x
_atom_site_fract_y
_atom_site_fract_z
_atom_site_U_iso_or_equiv
_atom_site_adp_type
_atom_site_calc_flag
_atom_site_refinement_flags
_atom_site_occupancy
_atom_site_disorder_assembly
_atom_site_disorder_group
_atom_site_type_symbol
As1 0.18723(3) 0.85176(4) 0.16795(2) 0.00761(12) Uani d . 1 . . As
As2 -0.06130(3) 0.61635(4) 0.18501(2) 0.00794(12) Uani d . 1 . . As
As3 0.01863(3) 0.63599(4) 0.42473(2) 0.00739(12) Uani d . 1 . . As
Ga1 -0.14935(3) 0.66191(5) 0.32886(2) 0.00832(12) Uani d . 1 . . Ga
Ga2 0.04309(3) 0.81296(5) 0.28219(2) 0.00819(12) Uani d . 1 . . Ga
Ga3 0.00337(3) 0.84748(4) 0.09632(2) 0.00825(12) Uani d . 1 . . Ga
F1 0.92709(17) 0.8115(3) 0.31679(14) 0.0156(6) Uani d . 1 . . F
O13 0.0040(2) 0.9055(3) 0.19795(15) 0.0122(7) Uani d . 1 . . O
O1 0.0234(2) 0.6506(3) 0.23262(17) 0.0113(7) Uani d . 1 . . O
O2 0.0557(2) 0.9639(3) 0.34252(16) 0.0124(7) Uani d . 1 . . O
O3 0.0202(2) 0.7815(3) -0.00019(15) 0.0136(7) Uani d . 1 . . O
O4 -0.0803(2) 0.6077(3) 0.40012(17) 0.0165(7) Uani d . 1 . . O
O5 0.1159(2) 0.8068(3) 0.10730(16) 0.0130(7) Uani d . 1 . . O
O6 -0.0694(2) 0.7093(3) 0.11244(16) 0.0131(7) Uani d . 1 . . O
O7 0.0589(2) 0.4875(3) 0.43418(16) 0.0113(7) Uani d . 1 . . O
O8 -0.1498(2) 0.6392(3) 0.23149(17) 0.0141(7) Uani d . 1 . . O
O9 0.2160(2) 1.0053(3) 0.15949(17) 0.0133(7) Uani d . 1 . . O
O10 0.1594(2) 0.8145(3) 0.25098(16) 0.0127(7) Uani d . 1 . . O
O11 0.0780(2) 0.7126(3) 0.36451(16) 0.0109(7) Uani d . 1 . . O
O12 0.2697(2) 0.7693(3) 0.13879(17) 0.0139(7) Uani d . 1 . . O
OW 0.1919(4) 0.9759(5) -0.1885(3) 0.0664(18) Uani d . 1 . . O
N1 0.3743(3) 1.0299(4) 0.0906(2) 0.0264(11) Uani d . 1 . . N
H1A 0.3777 1.1145 0.0918 0.040 Uiso calc R 1 . . H
H1B 0.4180 0.9963 0.1123 0.040 Uiso calc R 1 . . H
H1C 0.3282 1.0049 0.1123 0.040 Uiso calc R 1 . . H
N2 0.2461(4) 0.6664(5) -0.1049(3) 0.0438(15) Uani d . 1 . . N
H2A 0.1947 0.6832 -0.1189 0.066 Uiso calc R 1 . . H
H2B 0.2663 0.6020 -0.1302 0.066 Uiso calc R 1 . . H
H2C 0.2776 0.7351 -0.1111 0.066 Uiso calc R 1 . . H
C1 0.2544(5) 1.1316(7) -0.0300(3) 0.0452(19) Uani d . 1 . . C
H1D 0.1985 1.1386 -0.0116 0.054 Uiso calc R 1 . . H
H1E 0.2888 1.1917 -0.0044 0.054 Uiso calc R 1 . . H
C2 0.2862(5) 0.9974(6) -0.0164(4) 0.0436(18) Uani d . 1 . . C
H2D 0.2858 0.9515 -0.0609 0.052 Uiso calc R 1 . . H
H2E 0.2474 0.9549 0.0149 0.052 Uiso calc R 1 . . H
C3 0.3725(5) 0.9862(6) 0.0156(3) 0.0408(17) Uani d . 1 . . C
H3A 0.3905 0.8981 0.0134 0.049 Uiso calc R 1 . . H
H3B 0.4110 1.0370 -0.0119 0.049 Uiso calc R 1 . . H

loop_
_atom_site_aniso_label
_atom_site_aniso_U_11
_atom_site_aniso_U_22
_atom_site_aniso_U_33
_atom_site_aniso_U_12
_atom_site_aniso_U_13
_atom_site_aniso_U_23
As1 0.0061(2) 0.0118(2) 0.0050(2) 0.00032(16) 0.00033(17) 0.00001(16)
As2 0.0097(2) 0.0106(2) 0.0035(2) -0.00063(16) 0.00048(17) 0.00034(16)
As3 0.0087(2) 0.0108(2) 0.0027(2) -0.00068(16) -0.00071(17) 0.00094(16)
Ga1 0.0069(3) 0.0126(3) 0.0055(2) 0.00074(18) 0.00024(19) -0.00040(18)
Ga2 0.0088(3) 0.0119(2) 0.0039(2) -0.00069(18) 0.00047(19) 0.00084(18)
Ga3 0.0088(3) 0.0115(2) 0.0044(2) 0.00046(18) -0.00045(19) 0.00122(17)
F1 0.0108(14) 0.0179(14) 0.0179(14) -0.0028(11) 0.0036(12) -0.0001(11)
O13 0.0163(19) 0.0171(17) 0.0032(14) 0.0023(13) -0.0023(13) -0.0001(12)
O1 0.0091(17) 0.0148(16) 0.0100(15) -0.0009(12) -0.0037(13) -0.0024(12)
O2 0.0186(19) 0.0093(15) 0.0094(15) -0.0030(13) -0.0031(14) 0.0002(12)
O3 0.022(2) 0.0143(17) 0.0042(14) 0.0016(13) 0.0026(14) -0.0012(12)
O4 0.0097(18) 0.0227(18) 0.0173(17) -0.0049(13) -0.0056(15) 0.0086(14)
O5 0.0069(17) 0.0234(18) 0.0088(15) 0.0007(13) -0.0020(13) -0.0055(13)
O6 0.0195(18) 0.0155(17) 0.0045(14) -0.0055(13) -0.0021(14) 0.0052(12)
O7 0.0121(18) 0.0120(16) 0.0099(15) -0.0007(12) -0.0030(13) 0.0014(12)
O8 0.0075(18) 0.0251(19) 0.0097(15) -0.0012(13) 0.0031(13) -0.0035(13)
O9 0.0105(17) 0.0128(16) 0.0165(16) 0.0010(13) 0.0007(14) 0.0004(13)
O10 0.0086(17) 0.0219(18) 0.0078(14) -0.0016(13) -0.0009(13) 0.0021(13)
O11 0.0097(17) 0.0162(17) 0.0070(14) -0.0025(12) 0.0015(13) 0.0033(12)
O12 0.0131(19) 0.0175(17) 0.0110(15) 0.0052(13) -0.0010(14) 0.0007(13)
OW 0.064(4) 0.063(4) 0.072(4) -0.035(3) 0.048(3) -0.038(3)
N1 0.024(3) 0.024(2) 0.031(3) -0.0043(19) -0.005(2) -0.003(2)
N2 0.062(4) 0.037(3) 0.033(3) -0.004(3) 0.000(3) 0.000(2)
C1 0.057(5) 0.051(4) 0.027(3) 0.002(4) -0.003(3) -0.010(3)
C2 0.065(5) 0.041(4) 0.025(3) -0.009(3) -0.012(3) 0.001(3)
C3 0.058(5) 0.037(4) 0.027(3) 0.006(3) 0.010(3) -0.010(3)

loop_
_atom_type_symbol
_atom_type_description
_atom_type_scat_dispersion_real
_atom_type_scat_dispersion_imag
_atom_type_scat_source
O O 0.0106 0.0060 'International Tables Vol C Tables 4.2.6.8 and 6.1.1.4'
N N 0.0061 0.0033 'International Tables Vol C Tables 4.2.6.8 and 6.1.1.4'
C C 0.0033 0.0016 'International Tables Vol C Tables 4.2.6.8 and 6.1.1.4'
F F 0.0171 0.0103 'International Tables Vol C Tables 4.2.6.8 and 6.1.1.4'
Ga Ga 0.2307 1.6083 'International Tables Vol C Tables 4.2.6.8 and 6.1.1.4'
As As 0.0499 2.0058 'International Tables Vol C Tables 4.2.6.8 and 6.1.1.4'
H H 0.0000 0.0000 'International Tables Vol C Tables 4.2.6.8 and 6.1.1.4'

loop_
_geom_angle_atom_site_label_1
_geom_angle_atom_site_label_2
_geom_angle_atom_site_label_3
_geom_angle_site_symmetry_1
_geom_angle_site_symmetry_3
_geom_angle
O10 As1 O12 . . 113.51(16)
O10 As1 O9 . . 112.65(16)
O12 As1 O9 . . 104.03(16)
O10 As1 O5 . . 112.74(16)
O12 As1 O5 . . 100.00(15)
O9 As1 O5 . . 112.96(16)
O1 As2 O2 . 3_545 108.99(16)
O1 As2 O6 . . 112.11(16)
O2 As2 O6 3_545 . 107.52(15)
O1 As2 O8 . . 112.26(16)
O2 As2 O8 3_545 . 109.90(16)
O6 As2 O8 . . 105.92(17)
O3 As3 O4 7_576 . 109.92(17)
O3 As3 O11 7_576 . 108.60(15)
O4 As3 O11 . . 115.69(15)
O3 As3 O7 7_576 . 112.44(15)
O4 As3 O7 . . 103.33(16)
O11 As3 O7 . . 106.83(15)
O12 Ga1 O4 6_556 . 112.23(15)
O12 Ga1 O8 6_556 . 114.06(15)
O4 Ga1 O8 . . 133.57(16)
O12 Ga1 O9 6_556 3_545 94.91(15)
O4 Ga1 O9 . 3_545 89.51(14)
O8 Ga1 O9 . 3_545 90.12(14)
O12 Ga1 F1 6_556 1_455 89.76(13)
O4 Ga1 F1 . 1_455 87.27(13)
O8 Ga1 F1 . 1_455 89.40(13)
O9 Ga1 F1 3_545 1_455 175.07(13)
O11 Ga2 O2 . . 86.66(13)
O11 Ga2 O13 . . 176.76(14)
O2 Ga2 O13 . . 96.05(13)
O11 Ga2 O10 . . 88.18(13)
O2 Ga2 O10 . . 93.94(14)
O13 Ga2 O10 . . 93.38(14)
O11 Ga2 O1 . . 87.71(13)
O2 Ga2 O1 . . 172.35(14)
O13 Ga2 O1 . . 89.42(13)
O10 Ga2 O1 . . 91.06(14)
O11 Ga2 F1 . 1_455 90.31(12)
O2 Ga2 F1 . 1_455 84.96(13)
O13 Ga2 F1 . 1_455 88.19(13)
O10 Ga2 F1 . 1_455 178.18(12)
O1 Ga2 F1 . 1_455 89.89(13)
O7 Ga3 O5 3 . 137.12(14)
O7 Ga3 O6 3 . 108.48(15)
O5 Ga3 O6 . . 114.16(14)
O7 Ga3 O3 3 . 93.68(13)
O5 Ga3 O3 . . 83.64(14)
O6 Ga3 O3 . . 88.04(14)
O7 Ga3 O13 3 . 93.42(13)
O5 Ga3 O13 . . 87.60(14)
O6 Ga3 O13 . . 94.66(14)
O3 Ga3 O13 . . 171.18(14)
Ga2 F1 Ga1 1_655 1_655 128.55(15)
Ga2 O13 Ga3 . . 128.60(17)
As2 O1 Ga2 . . 124.91(18)
As2 O2 Ga2 3 . 126.31(18)
As3 O3 Ga3 7_575 . 127.31(18)
As3 O4 Ga1 . . 136.1(2)
As1 O5 Ga3 . . 132.07(18)
As2 O6 Ga3 . . 121.67(18)
As3 O7 Ga3 . 3_545 118.78(18)
As2 O8 Ga1 . . 121.99(19)
As1 O9 Ga1 . 3 129.38(19)
As1 O10 Ga2 . . 122.49(18)
As3 O11 Ga2 . . 128.79(18)
As1 O12 Ga1 . 6_656 140.6(2)
C3 N1 H1A . . 109.5
C3 N1 H1B . . 109.5
H1A N1 H1B . . 109.5
C3 N1 H1C . . 109.5
H1A N1 H1C . . 109.5
H1B N1 H1C . . 109.5
C1 N2 H2A 8_655 . 109.5
C1 N2 H2B 8_655 . 109.5
H2A N2 H2B . . 109.5
C1 N2 H2C 8_655 . 109.5
H2A N2 H2C . . 109.5
H2B N2 H2C . . 109.5
N2 C1 C2 8_665 . 113.4(5)
N2 C1 H1D 8_665 . 108.9
C2 C1 H1D . . 108.9
N2 C1 H1E 8_665 . 108.9
C2 C1 H1E . . 108.9
H1D C1 H1E . . 107.7
C1 C2 C3 . . 116.6(6)
C1 C2 H2D . . 108.1
C3 C2 H2D . . 108.1
C1 C2 H2E . . 108.1
C3 C2 H2E . . 108.1
H2D C2 H2E . . 107.3
N1 C3 C2 . . 111.8(5)
N1 C3 H3A . . 109.2
C2 C3 H3A . . 109.2
N1 C3 H3B . . 109.2
C2 C3 H3B . . 109.2
H3A C3 H3B . . 107.9

loop_
_geom_bond_atom_site_label_1
_geom_bond_atom_site_label_2
_geom_bond_site_symmetry_2
_geom_bond_distance
_geom_bond_publ_flag
As1 O10 . 1.680(3) yes
As1 O12 . 1.681(3) yes
As1 O9 . 1.684(3) yes
As1 O5 . 1.694(3) yes
As2 O1 . 1.677(3) yes
As2 O2 3_545 1.684(3) yes
As2 O6 . 1.689(3) yes
As2 O8 . 1.695(3) yes
As3 O3 7_576 1.663(3) yes
As3 O4 . 1.691(3) yes
As3 O11 . 1.692(3) yes
As3 O7 . 1.698(3) yes
Ga1 O12 6_556 1.832(3) yes
Ga1 O4 . 1.840(3) yes
Ga1 O8 . 1.857(3) yes
Ga1 O9 3_545 1.977(3) yes
Ga1 F1 1_455 2.010(3) yes
Ga2 O11 . 1.962(3) yes
Ga2 O2 . 1.963(3) yes
Ga2 O13 . 1.970(3) yes
Ga2 O10 . 1.970(3) yes
Ga2 O1 . 1.970(3) yes
Ga2 F1 1_455 1.985(3) yes
Ga3 O7 3 1.872(3) yes
Ga3 O5 . 1.878(3) yes
Ga3 O6 . 1.892(3) yes
Ga3 O3 . 1.971(3) yes
Ga3 O13 . 2.017(3) yes
F1 Ga2 1_655 1.985(3) ?
F1 Ga1 1_655 2.010(3) ?
O2 As2 3 1.684(3) ?
O3 As3 7_575 1.663(3) ?
O7 Ga3 3_545 1.872(3) ?
O9 Ga1 3 1.977(3) ?
O12 Ga1 6_656 1.832(3) ?
N1 C3 . 1.490(8) yes
N1 H1A . 0.8900 ?
N1 H1B . 0.8900 ?
N1 H1C . 0.8900 ?
N2 C1 8_655 1.462(8) yes
N2 H2A . 0.8900 ?
N2 H2B . 0.8900 ?
N2 H2C . 0.8900 ?
C1 N2 8_665 1.462(8) yes
C1 C2 . 1.521(9) yes
C1 H1D . 0.9700 ?
C1 H1E . 0.9700 ?
C2 C3 . 1.525(10) yes
C2 H2D . 0.9700 ?
C2 H2E . 0.9700 ?
C3 H3A . 0.9700 ?
C3 H3B . 0.9700 ?

loop_
_geom_hbond_atom_site_label_D
_geom_hbond_atom_site_label_H
_geom_hbond_atom_site_label_A
_geom_hbond_site_symmetry_A
_geom_hbond_distance_DH
_geom_hbond_distance_HA
_geom_hbond_distance_DA
_geom_hbond_angle_DHA
N1 H1A O5 8_665 0.89 2.04 2.927(5) 173.3
N1 H1B F1 6_556 0.89 2.36 3.008(5) 129.5
N1 H1B O2 6_656 0.89 2.41 3.265(6) 162.4
N1 H1C O9 . 0.89 2.02 2.882(6) 162.5
N2 H2A O11 7_575 0.89 2.20 3.053(7) 160.2
N2 H2A O10 7_575 0.89 2.53 3.071(6) 120.2
N2 H2B OW 8_655 0.89 1.85 2.738(8) 175.8
N2 H2C O6 4_565 0.89 2.54 3.256(7) 138.1
